data_7225479
loop_
_publ_author_name
'Wang, Haijun'
'Cheng, Fujun'
'Zou, Changchang'
'Li, Qianqian'
'Hua, Yinying'
'Duan, Jingui'
'Jin, Wanqin'

_publ_section_title
;
 Design and synthesis of luminescent porous coordination polymers for
 chromaticity modulation, sensing of nitrobenzene and iodine encapsulation
;
_journal_issue 30
_journal_name_full CrystEngComm
_journal_page_first 5639
_journal_paper_doi 10.1039/C6CE00960C
_journal_volume 18
_journal_year 2016
_chemical_formula_sum 'C21 H15 Eu O8'
_chemical_formula_weight 547.29
_chemical_name_systematic
;
 ?
;
_space_group_crystal_system monoclinic
_space_group_IT_number 15
_space_group_name_Hall '-C 2yc'
_space_group_name_H-M_alt 'C 1 2/c 1'
_symmetry_space_group_name_Hall '-C 2yc'
_symmetry_space_group_name_H-M 'C 1 2/c 1'
_atom_sites_solution_hydrogens mixed
_audit_creation_method SHELXL-2013
_audit_update_record
;
2016-02-18 deposited with the CCDC.
2016-06-03 downloaded from the CCDC.
;
_cell_angle_alpha 90
_cell_angle_beta 101.739(15)
_cell_angle_gamma 90
_cell_formula_units_Z 8
_cell_length_a 33.02(5)
_cell_length_b 13.317(19)
_cell_length_c 14.22(2)
_cell_measurement_temperature 296(2)
_cell_volume 6122(15)
_computing_structure_refinement 'SHELXL-2013 (Sheldrick, 2013)'
_diffrn_ambient_temperature 296(2)
_diffrn_measured_fraction_theta_full 0.975
_diffrn_measured_fraction_theta_max 0.996
_diffrn_radiation_type MoK\a
_diffrn_radiation_wavelength 0.71073
_diffrn_reflns_av_R_equivalents 0.0788
_diffrn_reflns_av_unetI/netI 0.0813
_diffrn_reflns_Laue_measured_fraction_full 0.975
_diffrn_reflns_Laue_measured_fraction_max 0.996
_diffrn_reflns_limit_h_max 39
_diffrn_reflns_limit_h_min -33
_diffrn_reflns_limit_k_max 15
_diffrn_reflns_limit_k_min -15
_diffrn_reflns_limit_l_max 16
_diffrn_reflns_limit_l_min -16
_diffrn_reflns_number 18259
_diffrn_reflns_point_group_measured_fraction_full 0.975
_diffrn_reflns_point_group_measured_fraction_max 0.996
_diffrn_reflns_theta_full 25.242
_diffrn_reflns_theta_max 25.047
_diffrn_reflns_theta_min 1.260
_exptl_absorpt_coefficient_mu 2.079
_exptl_absorpt_correction_type multi-scan
_exptl_absorpt_process_details sadabs
_exptl_crystal_colour colorless
_exptl_crystal_density_diffrn 1.187
_exptl_crystal_description block
_exptl_crystal_F_000 2144
_exptl_crystal_size_max 0.100
_exptl_crystal_size_mid 0.080
_exptl_crystal_size_min 0.060
_refine_diff_density_max 2.373
_refine_diff_density_min -2.344
_refine_diff_density_rms 0.163
_refine_ls_extinction_method none
_refine_ls_goodness_of_fit_ref 1.019
_refine_ls_hydrogen_treatment constr
_refine_ls_matrix_type full
_refine_ls_number_parameters 271
_refine_ls_number_reflns 5406
_refine_ls_number_restraints 437
_refine_ls_restrained_S_all 1.015
_refine_ls_R_factor_all 0.0886
_refine_ls_R_factor_gt 0.0651
_refine_ls_shift/su_max 0.003
_refine_ls_shift/su_mean 0.000
_refine_ls_structure_factor_coef Fsqd
_refine_ls_weighting_details
;
 w=1/[\s^2^(Fo^2^)+(0.1105P)^2^]
 where P=(Fo^2^+2Fc^2^)/3
;
_refine_ls_weighting_scheme calc
_refine_ls_wR_factor_gt 0.1721
_refine_ls_wR_factor_ref 0.1891
_reflns_Friedel_coverage 0.000
_reflns_number_gt 3539
_reflns_number_total 5406
_reflns_threshold_expression 'I > 2\s(I)'
_cod_data_source_file c6ce00960c2.cif
_cod_data_source_block as
_cod_depositor_comments 'Adding full bibliography for 7225479--7225485.cif.'
_cod_original_cell_volume 6123(15)
_cod_database_code 7225479
_shelx_space_group_comment
;
The symmetry employed for this shelxl refinement is uniquely defined
by the following loop, which should always be used as a source of
symmetry information in preference to the above space-group names.
They are only intended as comments.
;
_shelx_estimated_absorpt_t_min 0.819
_shelx_estimated_absorpt_t_max 0.885
_shelxl_version_number 2013-2

loop_
_space_group_symop_operation_xyz
'x, y, z'
'-x, y, -z+1/2'
'x+1/2, y+1/2, z'
'-x+1/2, y+1/2, -z+1/2'
'-x, -y, -z'
'x, -y, z-1/2'
'-x+1/2, -y+1/2, -z'
'x+1/2, -y+1/2, z-1/2'

loop_
_atom_site_label
_atom_site_type_symbol
_atom_site_fract_x
_atom_site_fract_y
_atom_site_fract_z
_atom_site_U_iso_or_equiv
_atom_site_adp_type
_atom_site_occupancy
_atom_site_site_symmetry_order
_atom_site_calc_flag
_atom_site_refinement_flags_posn
_atom_site_refinement_flags_adp
C1 C 1.1168(3) 0.7505(10) 0.5039(7) 0.0588(19) Uani 1 1 d . U
C2 C 1.0781(3) 0.7739(8) 0.5405(8) 0.063(2) Uani 1 1 d . U
C3 C 1.0697(3) 0.8712(9) 0.5654(7) 0.065(2) Uani 1 1 d . U
H3 H 1.0882 0.9228 0.5608 0.079 Uiso 1 1 calc R U
C4 C 1.0336(3) 0.8910(9) 0.5974(7) 0.066(2) Uani 1 1 d . U
H4 H 1.0293 0.9559 0.6175 0.080 Uiso 1 1 calc R U
C5 C 1.0043(3) 0.8219(8) 0.6010(7) 0.061(2) Uani 1 1 d . U
C6 C 1.0128(4) 0.7297(10) 0.5786(10) 0.086(3) Uani 1 1 d . U
H6 H 0.9932 0.6805 0.5826 0.103 Uiso 1 1 calc R U
C7 C 1.0495(4) 0.6988(10) 0.5488(10) 0.085(3) Uani 1 1 d . U
H7 H 1.0542 0.6319 0.5355 0.102 Uiso 1 1 calc R U
C8 C 0.9649(3) 0.8490(9) 0.6291(7) 0.059(2) Uani 1 1 d . U
C9 C 0.9492(3) 0.9440(9) 0.6202(7) 0.063(2) Uani 1 1 d . U
H9 H 0.9649 0.9955 0.6016 0.076 Uiso 1 1 calc R U
C10 C 0.9106(3) 0.9655(8) 0.6382(6) 0.056(2) Uani 1 1 d . U
H10 H 0.9004 1.0307 0.6291 0.067 Uiso 1 1 calc R U
C11 C 0.8869(3) 0.8932(8) 0.6693(6) 0.0499(18) Uani 1 1 d . U
C12 C 0.9033(3) 0.7976(8) 0.6814(7) 0.059(2) Uani 1 1 d . U
H12 H 0.8882 0.7477 0.7046 0.071 Uiso 1 1 calc R U
C13 C 0.9408(3) 0.7734(9) 0.6606(8) 0.066(2) Uani 1 1 d . U
H13 H 0.9504 0.7076 0.6672 0.079 Uiso 1 1 calc R U
C14 C 0.8444(3) 0.9136(7) 0.6827(6) 0.0457(17) Uani 1 1 d . U
C15 C 0.8200(2) 0.9853(7) 0.6277(6) 0.0450(18) Uani 1 1 d . U
H15 H 0.8311 1.0253 0.5857 0.054 Uiso 1 1 calc R U
C16 C 0.7791(2) 0.9980(7) 0.6346(6) 0.0451(17) Uani 1 1 d . U
C17 C 0.7633(3) 0.9420(7) 0.7014(6) 0.0475(18) Uani 1 1 d . U
H17 H 0.7357 0.9491 0.7055 0.057 Uiso 1 1 calc R U
C18 C 0.7879(3) 0.8775(7) 0.7604(5) 0.0477(18) Uani 1 1 d . U
C19 C 0.8278(3) 0.8593(7) 0.7500(6) 0.0482(19) Uani 1 1 d . U
H19 H 0.8437 0.8109 0.7878 0.058 Uiso 1 1 calc R U
C20 C 0.7530(2) 1.0709(7) 0.5715(6) 0.0435(17) Uani 1 1 d . U
C21 C 0.7706(3) 0.8157(7) 0.8356(6) 0.0487(18) Uani 1 1 d . U
Eu1 Eu 1.19208(2) 0.70332(4) 0.45242(3) 0.0410(2) Uani 1 1 d . U
O1 O 1.1605(2) 0.5566(7) 0.3620(6) 0.091(3) Uani 1 1 d . U
H1A H 1.1785 0.5265 0.3371 0.137 Uiso 1 1 d R U
H1B H 1.1359 0.5368 0.3595 0.137 Uiso 1 1 d R U
O2 O 1.1572(3) 0.7725(7) 0.3004(5) 0.089(3) Uani 1 1 d . U
H2A H 1.1732 0.7702 0.2607 0.133 Uiso 1 1 d R U
H2B H 1.1319 0.7891 0.2926 0.133 Uiso 1 1 d R U
O3 O 1.1376(2) 0.8211(6) 0.4812(5) 0.0648(18) Uani 1 1 d . U
O4 O 1.1274(2) 0.6595(6) 0.5036(5) 0.0718(19) Uani 1 1 d . U
O5 O 0.7944(2) 0.7544(6) 0.8844(4) 0.0534(15) Uani 1 1 d . U
O6 O 0.73498(18) 0.8390(5) 0.8436(4) 0.0583(16) Uani 1 1 d . U
O7 O 0.71548(18) 1.0538(5) 0.5496(4) 0.0535(15) Uani 1 1 d . U
O8 O 0.76868(17) 1.1495(5) 0.5422(4) 0.0472(14) Uani 1 1 d . U

loop_
_atom_site_aniso_label
_atom_site_aniso_U_11
_atom_site_aniso_U_22
_atom_site_aniso_U_33
_atom_site_aniso_U_23
_atom_site_aniso_U_13
_atom_site_aniso_U_12
C1 0.034(4) 0.079(4) 0.065(4) 0.000(4) 0.015(3) -0.001(4)
C2 0.043(4) 0.078(5) 0.071(4) -0.002(4) 0.022(3) 0.003(3)
C3 0.046(4) 0.081(5) 0.074(4) 0.003(4) 0.024(4) 0.007(4)
C4 0.049(4) 0.081(5) 0.076(4) -0.001(4) 0.026(4) 0.007(4)
C5 0.043(4) 0.080(5) 0.068(4) 0.001(4) 0.026(3) 0.007(3)
C6 0.065(5) 0.091(5) 0.108(5) -0.014(5) 0.035(4) 0.001(4)
C7 0.061(5) 0.093(5) 0.108(5) -0.018(5) 0.033(4) 0.003(4)
C8 0.045(4) 0.081(4) 0.058(4) 0.003(4) 0.026(3) 0.003(3)
C9 0.045(4) 0.084(5) 0.066(4) 0.006(4) 0.027(4) 0.001(4)
C10 0.044(4) 0.071(5) 0.060(4) 0.005(4) 0.025(3) 0.006(4)
C11 0.038(3) 0.074(4) 0.043(3) 0.006(3) 0.022(3) 0.008(3)
C12 0.046(4) 0.073(5) 0.064(4) 0.006(4) 0.023(4) 0.000(4)
C13 0.053(4) 0.080(5) 0.071(5) 0.007(4) 0.026(4) 0.010(4)
C14 0.035(3) 0.065(4) 0.042(3) 0.005(3) 0.019(3) 0.006(3)
C15 0.036(3) 0.058(4) 0.046(3) 0.004(3) 0.020(3) -0.004(3)
C16 0.039(3) 0.057(4) 0.043(3) 0.008(3) 0.015(3) 0.004(3)
C17 0.037(4) 0.065(4) 0.044(3) 0.005(3) 0.015(3) 0.001(3)
C18 0.041(3) 0.067(4) 0.040(3) 0.006(3) 0.020(3) 0.005(3)
C19 0.036(3) 0.070(5) 0.042(3) 0.007(3) 0.016(3) 0.004(3)
C20 0.032(3) 0.056(4) 0.045(3) 0.006(3) 0.013(3) 0.004(3)
C21 0.037(3) 0.073(4) 0.041(3) 0.008(3) 0.018(3) 0.005(3)
Eu1 0.0254(3) 0.0651(4) 0.0346(3) 0.00124(19) 0.01088(17) 0.0023(2)
O1 0.076(5) 0.111(6) 0.096(5) -0.035(5) 0.037(4) -0.025(5)
O2 0.077(6) 0.127(7) 0.058(4) 0.020(4) 0.006(4) 0.031(5)
O3 0.041(3) 0.083(4) 0.079(4) 0.014(3) 0.031(3) 0.015(3)
O4 0.044(3) 0.087(4) 0.093(4) -0.015(4) 0.033(3) 0.000(3)
O5 0.048(3) 0.073(4) 0.042(3) 0.015(3) 0.017(3) -0.002(3)
O6 0.040(3) 0.092(4) 0.049(3) 0.015(3) 0.022(3) -0.002(3)
O7 0.037(3) 0.060(4) 0.062(3) 0.012(3) 0.006(3) -0.002(3)
O8 0.037(3) 0.054(3) 0.053(3) 0.005(3) 0.015(2) 0.001(3)

loop_
_atom_type_symbol
_atom_type_description
_atom_type_scat_dispersion_real
_atom_type_scat_dispersion_imag
_atom_type_scat_source
C C 0.0033 0.0016 'International Tables Vol C Tables 4.2.6.8 and 6.1.1.4'
H H 0.0000 0.0000 'International Tables Vol C Tables 4.2.6.8 and 6.1.1.4'
O O 0.0106 0.0060 'International Tables Vol C Tables 4.2.6.8 and 6.1.1.4'
Eu Eu -0.1578 3.6682 'International Tables Vol C Tables 4.2.6.8 and 6.1.1.4'

loop_
_geom_angle_atom_site_label_1
_geom_angle_atom_site_label_2
_geom_angle_atom_site_label_3
_geom_angle
_geom_angle_site_symmetry_1
_geom_angle_site_symmetry_3
O3 C1 O4 123.8(9) . .
O3 C1 C2 119.0(11) . .
O4 C1 C2 117.1(10) . .
O3 C1 Eu1 62.4(5) . .
O4 C1 Eu1 61.5(5) . .
C2 C1 Eu1 175.0(7) . .
C3 C2 C7 118.3(10) . .
C3 C2 C1 120.6(10) . .
C7 C2 C1 121.1(11) . .
C2 C3 C4 119.4(10) . .
C2 C3 H3 120.3 . .
C4 C3 H3 120.3 . .
C5 C4 C3 123.8(11) . .
C5 C4 H4 118.1 . .
C3 C4 H4 118.1 . .
C6 C5 C4 116.1(10) . .
C6 C5 C8 122.4(11) . .
C4 C5 C8 121.4(10) . .
C5 C6 C7 125.4(12) . .
C5 C6 H6 117.3 . .
C7 C6 H6 117.3 . .
C2 C7 C6 116.8(12) . .
C2 C7 H7 121.6 . .
C6 C7 H7 121.6 . .
C9 C8 C13 117.7(9) . .
C9 C8 C5 122.6(9) . .
C13 C8 C5 119.5(10) . .
C8 C9 C10 121.5(10) . .
C8 C9 H9 119.2 . .
C10 C9 H9 119.2 . .
C11 C10 C9 121.6(10) . .
C11 C10 H10 119.2 . .
C9 C10 H10 119.2 . .
C10 C11 C12 117.1(8) . .
C10 C11 C14 122.1(9) . .
C12 C11 C14 120.6(8) . .
C13 C12 C11 122.5(10) . .
C13 C12 H12 118.8 . .
C11 C12 H12 118.8 . .
C12 C13 C8 119.5(10) . .
C12 C13 H13 120.2 . .
C8 C13 H13 120.2 . .
C15 C14 C19 118.7(8) . .
C15 C14 C11 120.8(7) . .
C19 C14 C11 120.5(8) . .
C16 C15 C14 120.5(8) . .
C16 C15 H15 119.7 . .
C14 C15 H15 119.7 . .
C15 C16 C17 119.4(8) . .
C15 C16 C20 119.6(7) . .
C17 C16 C20 121.0(8) . .
C18 C17 C16 120.3(8) . .
C18 C17 H17 119.8 . .
C16 C17 H17 119.8 . .
C17 C18 C19 120.8(8) . .
C17 C18 C21 120.6(7) . .
C19 C18 C21 118.4(8) . .
C18 C19 C14 120.0(8) . .
C18 C19 H19 120.0 . .
C14 C19 H19 120.0 . .
O7 C20 O8 121.4(8) . .
O7 C20 C16 117.6(8) . .
O8 C20 C16 121.0(7) . .
O7 C20 Eu1 55.4(4) . 3_455
O8 C20 Eu1 66.0(4) . 3_455
C16 C20 Eu1 172.8(6) . 3_455
O5 C21 O6 128.0(8) . .
O5 C21 C18 117.0(8) . .
O6 C21 C18 114.8(8) . .
O8 Eu1 O6 79.6(2) 5_776 8_565
O8 Eu1 O5 74.6(2) 5_776 2_756
O6 Eu1 O5 133.5(2) 8_565 2_756
O8 Eu1 O2 82.5(3) 5_776 .
O6 Eu1 O2 75.3(3) 8_565 .
O5 Eu1 O2 136.6(3) 2_756 .
O8 Eu1 O1 149.0(2) 5_776 .
O6 Eu1 O1 73.4(3) 8_565 .
O5 Eu1 O1 135.8(3) 2_756 .
O2 Eu1 O1 76.1(3) . .
O8 Eu1 O7 123.4(2) 5_776 3_545
O6 Eu1 O7 90.8(2) 8_565 3_545
O5 Eu1 O7 73.0(3) 2_756 3_545
O2 Eu1 O7 148.3(3) . 3_545
O1 Eu1 O7 72.6(3) . 3_545
O8 Eu1 O4 134.1(2) 5_776 .
O6 Eu1 O4 143.8(3) 8_565 .
O5 Eu1 O4 77.3(2) 2_756 .
O2 Eu1 O4 94.1(3) . .
O1 Eu1 O4 70.4(3) . .
O7 Eu1 O4 80.4(2) 3_545 .
O8 Eu1 O3 83.1(2) 5_776 .
O6 Eu1 O3 143.9(2) 8_565 .
O5 Eu1 O3 69.9(2) 2_756 .
O2 Eu1 O3 71.2(3) . .
O1 Eu1 O3 110.2(3) . .
O7 Eu1 O3 125.1(2) 3_545 .
O4 Eu1 O3 53.1(2) . .
O8 Eu1 O8 75.3(2) 5_776 3_545
O6 Eu1 O8 67.5(2) 8_565 3_545
O5 Eu1 O8 68.9(2) 2_756 3_545
O2 Eu1 O8 139.2(2) . 3_545
O1 Eu1 O8 107.2(3) . 3_545
O7 Eu1 O8 50.15(19) 3_545 3_545
O4 Eu1 O8 125.8(2) . 3_545
O3 Eu1 O8 137.2(2) . 3_545
O8 Eu1 C1 108.6(3) 5_776 .
O6 Eu1 C1 154.7(3) 8_565 .
O5 Eu1 C1 71.4(3) 2_756 .
O2 Eu1 C1 82.1(3) . .
O1 Eu1 C1 90.6(3) . .
O7 Eu1 C1 103.2(3) 3_545 .
O4 Eu1 C1 26.7(3) . .
O3 Eu1 C1 26.4(3) . .
O8 Eu1 C1 137.3(3) 3_545 .
O8 Eu1 C20 100.0(2) 5_776 3_545
O6 Eu1 C20 78.7(2) 8_565 3_545
O5 Eu1 C20 68.8(2) 2_756 3_545
O2 Eu1 C20 152.9(3) . 3_545
O1 Eu1 C20 89.6(3) . 3_545
O7 Eu1 C20 24.5(2) 3_545 3_545
O4 Eu1 C20 102.8(3) . 3_545
O3 Eu1 C20 135.9(2) . 3_545
O8 Eu1 C20 25.7(2) 3_545 3_545
C1 Eu1 C20 121.6(3) . 3_545
O8 Eu1 Eu1 40.70(14) 5_776 7_766
O6 Eu1 Eu1 68.67(17) 8_565 7_766
O5 Eu1 Eu1 66.54(16) 2_756 7_766
O2 Eu1 Eu1 115.7(2) . 7_766
O1 Eu1 Eu1 134.61(19) . 7_766
O7 Eu1 Eu1 83.78(15) 3_545 7_766
O4 Eu1 Eu1 143.43(19) . 7_766
O3 Eu1 Eu1 115.1(2) . 7_766
O8 Eu1 Eu1 34.61(15) 3_545 7_766
C1 Eu1 Eu1 133.0(2) . 7_766
C20 Eu1 Eu1 59.62(19) 3_545 7_766
O8 Eu1 H2A 77.2 5_776 .
O6 Eu1 H2A 59.1 8_565 .
O5 Eu1 H2A 144.8 2_756 .
O2 Eu1 H2A 16.5 . .
O1 Eu1 H2A 76.0 . .
O7 Eu1 H2A 141.6 3_545 .
O4 Eu1 H2A 109.1 . .
O3 Eu1 H2A 86.3 . .
O8 Eu1 H2A 123.0 3_545 .
C1 Eu1 H2A 98.6 . .
C20 Eu1 H2A 137.6 3_545 .
Eu1 Eu1 H2A 103.8 7_766 .
Eu1 O1 H1A 109.7 . .
Eu1 O1 H1B 124.8 . .
H1A O1 H1B 125.3 . .
Eu1 O2 H2A 109.5 . .
Eu1 O2 H2B 119.5 . .
H2A O2 H2B 130.6 . .
C1 O3 Eu1 91.2(7) . .
C1 O4 Eu1 91.8(6) . .
C21 O5 Eu1 135.0(6) . 2_756
C21 O6 Eu1 134.6(6) . 8_466
C20 O7 Eu1 100.2(5) . 3_455
C20 O8 Eu1 159.2(5) . 5_776
C20 O8 Eu1 88.3(5) . 3_455
Eu1 O8 Eu1 104.7(2) 5_776 3_455

loop_
_geom_bond_atom_site_label_1
_geom_bond_atom_site_label_2
_geom_bond_distance
_geom_bond_site_symmetry_2
C1 O3 1.246(13) .
C1 O4 1.261(14) .
C1 C2 1.506(14) .
C1 Eu1 2.802(10) .
C2 C3 1.387(14) .
C2 C7 1.397(16) .
C3 C4 1.387(13) .
C3 H3 0.9300 .
C4 C5 1.343(14) .
C4 H4 0.9300 .
C5 C6 1.313(15) .
C5 C8 1.482(13) .
C6 C7 1.423(16) .
C6 H6 0.9300 .
C7 H7 0.9300 .
C8 C9 1.362(14) .
C8 C13 1.410(14) .
C9 C10 1.380(12) .
C9 H9 0.9300 .
C10 C11 1.368(13) .
C10 H10 0.9300 .
C11 C12 1.380(13) .
C11 C14 1.482(11) .
C12 C13 1.372(14) .
C12 H12 0.9300 .
C13 H13 0.9300 .
C14 C15 1.385(12) .
C14 C19 1.398(11) .
C15 C16 1.382(11) .
C15 H15 0.9300 .
C16 C17 1.390(11) .
C16 C20 1.475(12) .
C17 C18 1.350(12) .
C17 H17 0.9300 .
C18 C19 1.376(11) .
C18 C21 1.548(11) .
C19 H19 0.9300 .
C20 O7 1.237(10) .
C20 O8 1.275(10) .
C20 Eu1 2.940(9) 3_455
C21 O5 1.242(11) .
C21 O6 1.244(10) .
Eu1 O8 2.342(7) 5_776
Eu1 O6 2.369(6) 8_565
Eu1 O5 2.372(6) 2_756
Eu1 O2 2.415(7) .
Eu1 O1 2.451(8) .
Eu1 O7 2.458(7) 3_545
Eu1 O4 2.463(7) .
Eu1 O3 2.484(7) .
Eu1 O8 2.688(6) 3_545
Eu1 C20 2.940(9) 3_545
Eu1 Eu1 3.988(5) 7_766
Eu1 H2A 2.8160 .
O1 H1A 0.8500 .
O1 H1B 0.8478 .
O2 H2A 0.8500 .
O2 H2B 0.8493 .
O5 Eu1 2.372(6) 2_756
O6 Eu1 2.369(6) 8_466
O7 Eu1 2.458(7) 3_455
O8 Eu1 2.342(7) 5_776
O8 Eu1 2.688(6) 3_455

loop_
_geom_torsion_atom_site_label_1
_geom_torsion_atom_site_label_2
_geom_torsion_atom_site_label_3
_geom_torsion_atom_site_label_4
_geom_torsion
_geom_torsion_site_symmetry_1
_geom_torsion_site_symmetry_4
O3 C1 C2 C3 -11.9(15) . .
O4 C1 C2 C3 164.1(10) . .
O3 C1 C2 C7 167.1(11) . .
O4 C1 C2 C7 -16.9(16) . .
C7 C2 C3 C4 -0.1(16) . .
C1 C2 C3 C4 178.9(9) . .
C2 C3 C4 C5 -3.9(16) . .
C3 C4 C5 C6 4.7(17) . .
C3 C4 C5 C8 -175.4(9) . .
C4 C5 C6 C7 -2(2) . .
C8 C5 C6 C7 178.3(12) . .
C3 C2 C7 C6 2.6(18) . .
C1 C2 C7 C6 -176.4(11) . .
C5 C6 C7 C2 -2(2) . .
C6 C5 C8 C9 -156.5(12) . .
C4 C5 C8 C9 23.6(16) . .
C6 C5 C8 C13 19.3(16) . .
C4 C5 C8 C13 -160.5(10) . .
C13 C8 C9 C10 -2.1(15) . .
C5 C8 C9 C10 173.8(9) . .
C8 C9 C10 C11 2.5(15) . .
C9 C10 C11 C12 -0.3(14) . .
C9 C10 C11 C14 -175.9(8) . .
C10 C11 C12 C13 -2.2(15) . .
C14 C11 C12 C13 173.4(9) . .
C11 C12 C13 C8 2.6(16) . .
C9 C8 C13 C12 -0.3(15) . .
C5 C8 C13 C12 -176.4(10) . .
C10 C11 C14 C15 29.3(13) . .
C12 C11 C14 C15 -146.2(9) . .
C10 C11 C14 C19 -152.0(9) . .
C12 C11 C14 C19 32.5(13) . .
C19 C14 C15 C16 -4.4(13) . .
C11 C14 C15 C16 174.3(8) . .
C14 C15 C16 C17 3.6(13) . .
C14 C15 C16 C20 -176.7(8) . .
C15 C16 C17 C18 1.4(13) . .
C20 C16 C17 C18 -178.3(8) . .
C16 C17 C18 C19 -5.7(14) . .
C16 C17 C18 C21 179.4(8) . .
C17 C18 C19 C14 4.9(14) . .
C21 C18 C19 C14 179.9(8) . .
C15 C14 C19 C18 0.1(13) . .
C11 C14 C19 C18 -178.6(9) . .
C15 C16 C20 O7 150.9(8) . .
C17 C16 C20 O7 -29.4(13) . .
C15 C16 C20 O8 -30.3(12) . .
C17 C16 C20 O8 149.4(8) . .
C17 C18 C21 O5 176.8(9) . .
C19 C18 C21 O5 1.8(13) . .
C17 C18 C21 O6 -7.7(13) . .
C19 C18 C21 O6 177.2(9) . .
O4 C1 O3 Eu1 -1.1(10) . .
C2 C1 O3 Eu1 174.5(8) . .
O3 C1 O4 Eu1 1.1(10) . .
C2 C1 O4 Eu1 -174.6(8) . .
O6 C21 O5 Eu1 -34.4(17) . 2_756
C18 C21 O5 Eu1 140.3(7) . 2_756
O5 C21 O6 Eu1 4.3(17) . 8_466
C18 C21 O6 Eu1 -170.6(6) . 8_466
O8 C20 O7 Eu1 -0.8(9) . 3_455
C16 C20 O7 Eu1 178.0(6) . 3_455
O7 C20 O8 Eu1 130.1(13) . 5_776
C16 C20 O8 Eu1 -48.7(19) . 5_776
Eu1 C20 O8 Eu1 129.4(15) 3_455 5_776
O7 C20 O8 Eu1 0.7(8) . 3_455
C16 C20 O8 Eu1 -178.1(7) . 3_455

loop_
_platon_squeeze_void_nr
_platon_squeeze_void_average_x
_platon_squeeze_void_average_y
_platon_squeeze_void_average_z
_platon_squeeze_void_volume
_platon_squeeze_void_count_electrons
_platon_squeeze_void_content
1 0.184 -0.290 0.110 3074 949 ' '
